data_9000989
loop_
_publ_author_name
'Brown, G. E.'
'Mills, B. A.'

_publ_section_title
;High-temperature structure and crystal chemistry of hydrous alkali-rich beryl
 from the Harding pegmatite, Taos County, New Mexico Sample: T = 24 deg C,
 before heating O2x has been corrected
;
_journal_name_full 'American Mineralogist'
_journal_page_first 547
_journal_page_last 556
_journal_volume 71
_journal_year 1986
_chemical_formula_sum
;Al2.15 Be2.58 Ca0.02 Cs0.09 Fe0.01 H2 K0.05 Li0.39 Mg0.02 Na0.21 O18.55
 Si5.88
;
_chemical_name_mineral Beryl
_space_group_IT_number 192
_symmetry_space_group_name_Hall '-P 6 2c'
_symmetry_space_group_name_H-M 'P 6/m c c'
_cell_angle_alpha 90
_cell_angle_beta 90
_cell_angle_gamma 120
_cell_formula_units_Z 2
_cell_length_a 9.236
_cell_length_b 9.236
_cell_length_c 9.246
_cell_volume 683.050
_database_code_amcsd 0001011
_diffrn_ambient_temperature 297.15
_exptl_crystal_density_diffrn 2.764
_cod_original_formula_sum 'Be2.58 Li.39 Al2.15 Si5.88 O18.55 Cs.09 K.05 Na.21 Ca.02 Mg.02 Fe.01 H2'
_cod_database_code 9000989

loop_
_space_group_symop_operation_xyz
x,y,z
-x,-x+y,1/2+z
x,x-y,1/2-z
-x+y,-x,-z
x-y,x,z
-y,-x,1/2+z
y,x,1/2-z
y,-x+y,-z
-y,x-y,z
x-y,-y,1/2+z
-x+y,y,1/2-z
x,y,-z
-x,-y,z
x,x-y,1/2+z
-x,-x+y,1/2-z
x-y,x,-z
-x+y,-x,z
y,x,1/2+z
-y,-x,1/2-z
-y,x-y,-z
y,-x+y,z
-x+y,y,1/2+z
x-y,-y,1/2-z
-x,-y,-z

loop_
_atom_site_aniso_label
_atom_site_aniso_U_11
_atom_site_aniso_U_22
_atom_site_aniso_U_33
_atom_site_aniso_U_12
_atom_site_aniso_U_13
_atom_site_aniso_U_23
Be2 0.01070 0.00810 0.01343 0.00405 0.00000 0.00000
Li2 0.01070 0.00810 0.01343 0.00405 0.00000 0.00000
Al2 0.01070 0.00810 0.01343 0.00405 0.00000 0.00000
Al 0.00486 0.00486 0.00520 0.00243 0.00000 0.00000
Si1 0.00357 0.00454 0.00563 0.00227 0.00000 0.00000
Al1 0.00357 0.00454 0.00563 0.00227 0.00000 0.00000
O1 0.01264 0.01005 0.02036 0.00875 0.00000 0.00000
O2 0.01102 0.01329 0.01083 0.00778 -0.00674 -0.00450
WatC1 0.02204 0.02204 0.01862 0.01102 0.00000 0.00000
CsC1 0.02204 0.02204 0.01862 0.01102 0.00000 0.00000
KC1 0.02204 0.02204 0.01862 0.01102 0.00000 0.00000
NaC2 0.00162 0.00162 0.04158 0.00081 0.00000 0.00000
CaC2 0.00162 0.00162 0.04158 0.00081 0.00000 0.00000
MgC2 0.00162 0.00162 0.04158 0.00081 0.00000 0.00000
FeC2 0.00162 0.00162 0.04158 0.00081 0.00000 0.00000

loop_
_atom_site_label
_atom_site_fract_x
_atom_site_fract_y
_atom_site_fract_z
_atom_site_occupancy
_atom_site_type_symbol
_atom_site_attached_hydrogens
Be2 0.50000 0.00000 0.25000 0.86000 Be 0
Li2 0.50000 0.00000 0.25000 0.13000 Li 0
Al2 0.50000 0.00000 0.25000 0.01000 Al 0
Al 0.66667 0.33333 0.25000 1.00000 Al 0
Si1 0.38930 0.11890 0.00000 0.98000 Si 0
Al1 0.38930 0.11890 0.00000 0.02000 Al 0
O1 0.30570 0.23500 0.00000 1.00000 O 0
O2 0.49850 0.14680 0.14450 1.00000 O 0
WatC1 0.00000 0.00000 0.25000 0.55000 O 2
CsC1 0.00000 0.00000 0.25000 0.09000 Cs 0
KC1 0.00000 0.00000 0.25000 0.05000 K 0
NaC2 0.00000 0.00000 0.00000 0.21000 Na 0
CaC2 0.00000 0.00000 0.00000 0.02000 Ca 0
MgC2 0.00000 0.00000 0.00000 0.02000 Mg 0
FeC2 0.00000 0.00000 0.00000 0.01000 Fe 0

loop_
_cod_changelog_entry_id
_cod_changelog_entry_author
_cod_changelog_entry_date
_cod_changelog_entry_text
1
;cod-tools version 3.8.0
Id: cif_guess_AMCSD_atom_types 9581 2023-05-17 12:35:41Z saulius
;
2023-05-23T09:14:00+03:00
;Derived atom types and hydrogen counts
from atom names that follow the AMCSD naming convention
(Wat == water, O-H == hydroxyl).
;

loop_
_cod_related_entry_id
_cod_related_entry_database
_cod_related_entry_code
1 AMCSD 0001011
